data_4345244
loop_
_publ_author_name
'Liu, Jia-Jia'
'Jiang, Shang-Da'
'Neugebauer, Petr'
'van Slageren, Joris'
'Lan, Yanhua'
'Wernsdorfer, Wolfgang'
'Wang, Bing-Wu'
'Gao, Song'

_publ_section_title
;
 Magnetic and HFEPR Studies of Exchange Coupling in a Series of \m-Cl
 Dicobalt Complexes.
;
_journal_issue 5
_journal_name_full 'Inorganic chemistry'
_journal_page_first 2417
_journal_page_last 2425
_journal_paper_doi 10.1021/acs.inorgchem.6b02368
_journal_volume 56
_journal_year 2017
_chemical_formula_sum 'C10 H8 Cl2 Co N2'
_chemical_formula_weight 286.01
_chemical_name_systematic
; 
 ? 
;
_space_group_IT_number 2
_symmetry_cell_setting triclinic
_symmetry_space_group_name_Hall '-P 1'
_symmetry_space_group_name_H-M 'P -1'
_atom_sites_solution_hydrogens geom
_atom_sites_solution_primary direct
_atom_sites_solution_secondary difmap
_audit_creation_method SHELXL-97
_cell_angle_alpha 109.175(5)
_cell_angle_beta 106.609(5)
_cell_angle_gamma 92.519(5)
_cell_formula_units_Z 2
_cell_length_a 8.2216(5)
_cell_length_b 8.2816(6)
_cell_length_c 8.6557(5)
_cell_measurement_reflns_used 3238
_cell_measurement_temperature 180(2)
_cell_measurement_theta_max 30.078
_cell_measurement_theta_min 3.69
_cell_volume 527.21(6)
_computing_cell_refinement
;
CrysAlisPro, Agilent Technologies,
Version 1.171.36.32 (release 02-08-2013 CrysAlis171 .NET)
(compiled Aug  2 2013,16:46:58)
;
_computing_data_collection
;
CrysAlisPro, Agilent Technologies,
Version 1.171.36.32 (release 02-08-2013 CrysAlis171 .NET)
(compiled Aug  2 2013,16:46:58)
;
_computing_data_reduction
;
CrysAlisPro, Agilent Technologies,
Version 1.171.36.32 (release 02-08-2013 CrysAlis171 .NET)
(compiled Aug  2 2013,16:46:58)
;
_computing_molecular_graphics 'Bruker SHELXTL V5.1 (Sheldrick, 1998)'
_computing_publication_material 'SHELXL-97 (Sheldrick, 1997)'
_computing_structure_refinement 'SHELXL-97 (Sheldrick, 1997)'
_computing_structure_solution 'SHELXS-97 (Sheldrick, 1990)'
_diffrn_ambient_temperature 180(2)
_diffrn_detector_area_resol_mean 10.3914
_diffrn_measured_fraction_theta_full 0.999
_diffrn_measured_fraction_theta_max 0.999
_diffrn_measurement_device_type 'SuperNova, Dual, Cu at zero, Atlas'
_diffrn_measurement_method '\w scans'
_diffrn_radiation_monochromator mirror
_diffrn_radiation_source 'SuperNova (Mo) X-ray Source'
_diffrn_radiation_type MoK\a
_diffrn_radiation_wavelength 0.71073
_diffrn_reflns_av_R_equivalents 0.0304
_diffrn_reflns_av_sigmaI/netI 0.0308
_diffrn_reflns_limit_h_max 10
_diffrn_reflns_limit_h_min -10
_diffrn_reflns_limit_k_max 10
_diffrn_reflns_limit_k_min -10
_diffrn_reflns_limit_l_max 10
_diffrn_reflns_limit_l_min -10
_diffrn_reflns_number 7180
_diffrn_reflns_theta_full 26.00
_diffrn_reflns_theta_max 26.00
_diffrn_reflns_theta_min 2.99
_exptl_absorpt_coefficient_mu 2.096
_exptl_absorpt_correction_T_max 1.00000
_exptl_absorpt_correction_T_min 0.79452
_exptl_absorpt_correction_type multi-scan
_exptl_absorpt_process_details
;
CrysAlisPro, Agilent Technologies,
Version 1.171.36.32 (release 02-08-2013 CrysAlis171 .NET)
(compiled Aug  2 2013,16:46:58)
Empirical absorption correction using spherical harmonics,
 implemented in SCALE3 ABSPACK scaling algorithm.
;
_exptl_crystal_colour 'translucent light blue'
_exptl_crystal_density_diffrn 1.802
_exptl_crystal_density_method 'not measured'
_exptl_crystal_description block
_exptl_crystal_F_000 286
_exptl_crystal_size_max 0.277
_exptl_crystal_size_mid 0.173
_exptl_crystal_size_min 0.126
_refine_diff_density_max 0.340
_refine_diff_density_min -0.330
_refine_diff_density_rms 0.063
_refine_ls_extinction_method none
_refine_ls_goodness_of_fit_ref 1.080
_refine_ls_hydrogen_treatment mixed
_refine_ls_matrix_type full
_refine_ls_number_parameters 136
_refine_ls_number_reflns 2080
_refine_ls_number_restraints 0
_refine_ls_restrained_S_all 1.080
_refine_ls_R_factor_all 0.0303
_refine_ls_R_factor_gt 0.0241
_refine_ls_shift/su_max 0.001
_refine_ls_shift/su_mean 0.000
_refine_ls_structure_factor_coef Fsqd
_refine_ls_weighting_details 'calc w=1/[\s^2^(Fo^2^)+(0.0187P)^2^+0.2068P] where P=(Fo^2^+2Fc^2^)/3'
_refine_ls_weighting_scheme calc
_refine_ls_wR_factor_gt 0.0514
_refine_ls_wR_factor_ref 0.0544
_reflns_number_gt 1821
_reflns_number_total 2080
_reflns_threshold_expression >2sigma(I)
_cod_data_source_file ic6b02368_si_002.cif
_cod_data_source_block 1
_cod_depositor_comments
;
The following automatic conversions were performed:

'_symmetry_cell_setting' value 'TRICLINIC' changed to 'triclinic'
according to
/usr/data/users/saulius/crontab/automatic-downloads/rss-feeds/ACS/lib/dictionaries/cif_core.dic
dictionary named 'cif_core.dic' version 2.4.2 from 2011-04-26.

Automatic conversion script
Id: cif_fix_values 4268 2015-11-12 08:31:59Z antanas 

 Adding full bibliography for 4345244.cif.
;
_cod_original_sg_symbol_H-M P-1
_cod_database_code 4345244

loop_
_symmetry_equiv_pos_as_xyz
'x, y, z'
'-x, -y, -z'

loop_
_atom_site_label
_atom_site_type_symbol
_atom_site_fract_x
_atom_site_fract_y
_atom_site_fract_z
_atom_site_U_iso_or_equiv
_atom_site_adp_type
_atom_site_occupancy
_atom_site_symmetry_multiplicity
_atom_site_calc_flag
_atom_site_refinement_flags
Co1 Co 0.17235(4) 0.67524(4) 0.56704(3) 0.01856(10) Uani 1 1 d .
Cl2 Cl -0.05434(7) 0.59789(7) 0.66736(7) 0.02461(14) Uani 1 1 d .
Cl3 Cl 0.42362(7) 0.64527(7) 0.74508(7) 0.02822(14) Uani 1 1 d .
N4 N 0.1694(2) 0.9401(2) 0.6872(2) 0.0186(4) Uani 1 1 d .
N10 N 0.2501(2) 0.7847(2) 0.4090(2) 0.0198(4) Uani 1 1 d .
C8 C 0.1414(3) 1.1865(3) 0.9129(3) 0.0272(5) Uani 1 1 d .
H8 H 0.1172 1.2323 1.0186 0.033 Uiso 1 1 calc R
C5 C 0.2138(2) 1.0460(3) 0.6112(3) 0.0185(4) Uani 1 1 d .
C7 C 0.1844(3) 1.2941(3) 0.8335(3) 0.0280(5) Uani 1 1 d .
H7 H 0.1889 1.4156 0.8831 0.034 Uiso 1 1 calc R
C11 C 0.2591(2) 0.9581(3) 0.4536(3) 0.0188(4) Uani 1 1 d .
C12 C 0.3138(3) 1.0453(3) 0.3605(3) 0.0229(5) Uani 1 1 d .
H12 H 0.3196 1.1673 0.3938 0.027 Uiso 1 1 calc R
C15 C 0.2964(3) 0.6963(3) 0.2722(3) 0.0260(5) Uani 1 1 d .
H15 H 0.2918 0.5747 0.2419 0.031 Uiso 1 1 calc R
C9 C 0.1345(3) 1.0105(3) 0.8350(3) 0.0250(5) Uani 1 1 d .
H9 H 0.1036 0.9360 0.8886 0.030 Uiso 1 1 calc R
C13 C 0.3595(3) 0.9517(3) 0.2187(3) 0.0267(5) Uani 1 1 d .
H13 H 0.3968 1.0087 0.1532 0.032 Uiso 1 1 calc R
C14 C 0.3505(3) 0.7749(3) 0.1733(3) 0.0282(5) Uani 1 1 d .
H14 H 0.3808 0.7083 0.0760 0.034 Uiso 1 1 calc R
C6 C 0.2208(3) 1.2234(3) 0.6815(3) 0.0248(5) Uani 1 1 d .
H6 H 0.2505 1.2958 0.6252 0.030 Uiso 1 1 calc R

loop_
_atom_site_aniso_label
_atom_site_aniso_U_11
_atom_site_aniso_U_22
_atom_site_aniso_U_33
_atom_site_aniso_U_23
_atom_site_aniso_U_13
_atom_site_aniso_U_12
Co1 0.02252(17) 0.01258(16) 0.02130(16) 0.00639(12) 0.00795(12) 0.00047(12)
Cl2 0.0305(3) 0.0163(3) 0.0258(3) 0.0017(2) 0.0147(2) -0.0034(2)
Cl3 0.0261(3) 0.0244(3) 0.0344(3) 0.0148(2) 0.0052(2) 0.0025(2)
N4 0.0194(9) 0.0150(10) 0.0215(9) 0.0072(7) 0.0062(7) 0.0006(7)
N10 0.0224(9) 0.0152(10) 0.0207(9) 0.0055(7) 0.0068(8) -0.0010(8)
C8 0.0291(12) 0.0244(13) 0.0229(11) 0.0015(10) 0.0087(10) 0.0027(10)
C5 0.0144(10) 0.0171(11) 0.0217(11) 0.0081(9) 0.0010(8) 0.0014(9)
C7 0.0314(13) 0.0146(12) 0.0294(12) 0.0010(10) 0.0048(10) 0.0029(10)
C11 0.0150(10) 0.0166(11) 0.0222(11) 0.0081(9) 0.0011(9) 0.0000(9)
C12 0.0217(11) 0.0207(12) 0.0283(12) 0.0145(10) 0.0047(9) 0.0014(9)
C15 0.0293(12) 0.0200(12) 0.0264(12) 0.0031(10) 0.0123(10) 0.0002(10)
C9 0.0292(12) 0.0215(12) 0.0225(11) 0.0064(9) 0.0077(10) 0.0002(10)
C13 0.0233(11) 0.0331(14) 0.0256(12) 0.0165(11) 0.0044(10) -0.0030(10)
C14 0.0274(12) 0.0324(14) 0.0236(12) 0.0063(10) 0.0116(10) -0.0026(10)
C6 0.0279(12) 0.0161(12) 0.0289(12) 0.0112(10) 0.0035(10) 0.0009(10)

loop_
_atom_type_symbol
_atom_type_description
_atom_type_scat_dispersion_real
_atom_type_scat_dispersion_imag
_atom_type_scat_source
C C 0.0033 0.0016 'International Tables Vol C Tables 4.2.6.8 and 6.1.1.4'
H H 0.0000 0.0000 'International Tables Vol C Tables 4.2.6.8 and 6.1.1.4'
Cl Cl 0.1484 0.1585 'International Tables Vol C Tables 4.2.6.8 and 6.1.1.4'
Co Co 0.3494 0.9721 'International Tables Vol C Tables 4.2.6.8 and 6.1.1.4'
N N 0.0061 0.0033 'International Tables Vol C Tables 4.2.6.8 and 6.1.1.4'

loop_
_geom_angle_atom_site_label_1
_geom_angle_atom_site_label_2
_geom_angle_atom_site_label_3
_geom_angle
_geom_angle_site_symmetry_3
N10 Co1 N4 77.28(7) .
N10 Co1 Cl3 103.77(5) .
N4 Co1 Cl3 99.88(5) .
N10 Co1 Cl2 148.56(5) .
N4 Co1 Cl2 91.42(5) .
Cl3 Co1 Cl2 107.07(2) .
N10 Co1 Cl2 92.43(5) 2_566
N4 Co1 Cl2 151.16(5) 2_566
Cl3 Co1 Cl2 108.77(2) 2_566
Cl2 Co1 Cl2 83.49(2) 2_566
Co1 Cl2 Co1 96.51(2) 2_566
C9 N4 C5 118.52(18) .
C9 N4 Co1 125.08(14) .
C5 N4 Co1 116.34(13) .
C15 N10 C11 118.63(18) .
C15 N10 Co1 124.70(15) .
C11 N10 Co1 116.63(13) .
C9 C8 C7 118.3(2) .
N4 C5 C6 121.40(19) .
N4 C5 C11 114.84(18) .
C6 C5 C11 123.73(19) .
C6 C7 C8 119.3(2) .
N10 C11 C12 121.58(19) .
N10 C11 C5 114.91(17) .
C12 C11 C5 123.46(19) .
C13 C12 C11 119.0(2) .
N10 C15 C14 122.7(2) .
N4 C9 C8 123.0(2) .
C14 C13 C12 119.4(2) .
C13 C14 C15 118.7(2) .
C7 C6 C5 119.5(2) .

loop_
_geom_bond_atom_site_label_1
_geom_bond_atom_site_label_2
_geom_bond_distance
_geom_bond_site_symmetry_2
Co1 N10 2.0895(17) .
Co1 N4 2.1012(17) .
Co1 Cl3 2.2761(6) .
Co1 Cl2 2.4132(6) .
Co1 Cl2 2.4168(6) 2_566
Cl2 Co1 2.4168(6) 2_566
N4 C9 1.340(3) .
N4 C5 1.350(3) .
N10 C15 1.340(3) .
N10 C11 1.351(3) .
C8 C9 1.381(3) .
C8 C7 1.381(3) .
C5 C6 1.384(3) .
C5 C11 1.481(3) .
C7 C6 1.378(3) .
C11 C12 1.391(3) .
C12 C13 1.383(3) .
C15 C14 1.382(3) .
C13 C14 1.378(3) .
